data_2208869
loop_
_publ_author_name
'Xiao-Juan Ji'
'Xuan-Gan Liu'
'Guo-Wu Rao'

_publ_section_title
;
 1-Chloro-4-octyloxy-10-thiaanthracen-9-one
;
_journal_coeditor_code DN2023
_journal_issue 5
_journal_name_full 'Acta Crystallographica Section E'
_journal_page_first o1891
_journal_page_last o1892
_journal_paper_doi 10.1107/S160053680601316X
_journal_volume 62
_journal_year 2006
_chemical_formula_iupac 'C21 H23 Cl O2 S'
_chemical_formula_moiety 'C21 H23 Cl O2 S'
_chemical_formula_sum 'C21 H23 Cl O2 S'
_chemical_formula_weight 374.91
_chemical_name_common 1-Chloro-4-octyloxythioxanthone
_chemical_name_systematic
;
1-chloro-4-octyloxy-10-thiaanthracen-9-one
;
_space_group_IT_number 2
_symmetry_cell_setting triclinic
_symmetry_space_group_name_Hall '-P 1'
_symmetry_space_group_name_H-M 'P -1'
_atom_sites_solution_hydrogens geom
_atom_sites_solution_primary direct
_atom_sites_solution_secondary difmap
_audit_creation_method SHELXL97
_cell_angle_alpha 114.2230(10)
_cell_angle_beta 94.0190(10)
_cell_angle_gamma 101.3090(10)
_cell_formula_units_Z 2
_cell_length_a 10.0899(11)
_cell_length_b 10.2174(11)
_cell_length_c 10.5201(11)
_cell_measurement_reflns_used 204
_cell_measurement_temperature 298(2)
_cell_measurement_theta_max 26.641
_cell_measurement_theta_min 2.237
_cell_volume 956.01(18)
_computing_cell_refinement 'CAD-4 EXPRESS'
_computing_data_collection 'CAD-4 EXPRESS (Enraf--Nonius, 1994)'
_computing_data_reduction 'XCAD4 (Harms & Wocadlo, 1995)'
_computing_molecular_graphics 'ORTEP-3 for Windows (Farrugia, 1997)'
_computing_publication_material 'WinGX (Farrugia, 1999)'
_computing_structure_refinement 'SHELXL97 (Sheldrick, 1997)'
_computing_structure_solution 'SHELXS97 (Sheldrick, 1997)'
_diffrn_ambient_temperature 298(2)
_diffrn_measured_fraction_theta_full 0.980
_diffrn_measured_fraction_theta_max 0.980
_diffrn_measurement_device_type 'Enraf--Nonius CAD-4'
_diffrn_measurement_method \w
_diffrn_radiation_monochromator graphite
_diffrn_radiation_source 'fine-focus sealed tube'
_diffrn_radiation_type MoK\a
_diffrn_radiation_wavelength 0.71073
_diffrn_reflns_av_R_equivalents 0.0120
_diffrn_reflns_av_sigmaI/netI 0.0222
_diffrn_reflns_limit_h_max 12
_diffrn_reflns_limit_h_min -9
_diffrn_reflns_limit_k_max 11
_diffrn_reflns_limit_k_min -12
_diffrn_reflns_limit_l_max 12
_diffrn_reflns_limit_l_min -13
_diffrn_reflns_number 5761
_diffrn_reflns_theta_full 26.30
_diffrn_reflns_theta_max 26.30
_diffrn_reflns_theta_min 2.09
_diffrn_standards_decay_% 2.14
_diffrn_standards_interval_time 60
_diffrn_standards_number 3
_exptl_absorpt_coefficient_mu 0.320
_exptl_absorpt_correction_T_max 0.9535
_exptl_absorpt_correction_T_min 0.8826
_exptl_absorpt_correction_type multi-scan
_exptl_absorpt_process_details '(ABSCOR; Higashi, 1995)'
_exptl_crystal_colour 'pale yellow'
_exptl_crystal_density_diffrn 1.302
_exptl_crystal_density_method 'not measured'
_exptl_crystal_description prismatic
_exptl_crystal_F_000 396
_exptl_crystal_size_max 0.40
_exptl_crystal_size_mid 0.20
_exptl_crystal_size_min 0.15
_refine_diff_density_max 0.414
_refine_diff_density_min -0.345
_refine_ls_extinction_method none
_refine_ls_goodness_of_fit_ref 1.025
_refine_ls_hydrogen_treatment constr
_refine_ls_matrix_type full
_refine_ls_number_parameters 227
_refine_ls_number_reflns 3798
_refine_ls_number_restraints 0
_refine_ls_restrained_S_all 1.025
_refine_ls_R_factor_all 0.0564
_refine_ls_R_factor_gt 0.0436
_refine_ls_shift/su_max 0.000
_refine_ls_shift/su_mean 0.000
_refine_ls_structure_factor_coef Fsqd
_refine_ls_weighting_details 'calc w = 1/[\s^2^(Fo^2^)+(0.0555P)^2^+0.2576P] where P=(Fo^2^+2Fc^2^)/3'
_refine_ls_weighting_scheme calc
_refine_ls_wR_factor_gt 0.1080
_refine_ls_wR_factor_ref 0.1186
_reflns_number_gt 2989
_reflns_number_total 3798
_reflns_threshold_expression I>2\s(I)
_cod_data_source_file dn2023.cif
_cod_data_source_block I
_cod_database_code 2208869
_cod_database_fobs_code 2208869

loop_
_symmetry_equiv_pos_as_xyz
'x, y, z'
'-x, -y, -z'

loop_
_atom_site_type_symbol
_atom_site_label
_atom_site_fract_x
_atom_site_fract_y
_atom_site_fract_z
_atom_site_U_iso_or_equiv
_atom_site_adp_type
_atom_site_calc_flag
_atom_site_refinement_flags
_atom_site_occupancy
Cl Cl1 0.20989(6) 0.83710(8) 0.19998(7) 0.0839(2) Uani d . 1
S S1 0.73857(5) 0.85922(6) 0.41622(5) 0.05155(16) Uani d . 1
O O1 0.60370(15) 0.74711(17) 0.57417(15) 0.0637(4) Uani d . 1
O O2 0.45258(18) 0.8927(3) 0.1018(2) 0.1221(9) Uani d . 1
C C1 0.3319(2) 0.8116(2) 0.3061(2) 0.0559(5) Uani d . 1
C C2 0.2827(2) 0.7592(3) 0.3986(2) 0.0662(6) Uani d . 1
H H2 0.1889 0.7389 0.3996 0.079 Uiso calc R 1
C C3 0.3692(2) 0.7358(2) 0.4905(2) 0.0646(6) Uani d . 1
H H3 0.3336 0.6995 0.5522 0.078 Uiso calc R 1
C C4 0.5076(2) 0.7662(2) 0.4905(2) 0.0527(5) Uani d . 1
C C5 0.9146(2) 0.9919(3) 0.3044(2) 0.0626(5) Uani d . 1
H H5 0.9802 0.9811 0.3637 0.075 Uiso calc R 1
C C6 0.9546(2) 1.0582(3) 0.2189(3) 0.0781(7) Uani d . 1
H H6 1.0474 1.0932 0.2211 0.094 Uiso calc R 1
C C7 0.8583(3) 1.0733(3) 0.1295(3) 0.0755(7) Uani d . 1
H H7 0.8865 1.1186 0.0719 0.091 Uiso calc R 1
C C8 0.7220(2) 1.0221(2) 0.1253(2) 0.0614(5) Uani d . 1
H H8 0.6578 1.0322 0.0643 0.074 Uiso calc R 1
C C9 0.5286(2) 0.8987(2) 0.1998(2) 0.0595(5) Uani d . 1
C C10 0.47397(18) 0.84530(19) 0.30203(19) 0.0473(4) Uani d . 1
C C11 0.56071(18) 0.82328(19) 0.39768(18) 0.0451(4) Uani d . 1
C C12 0.77549(19) 0.9406(2) 0.30262(18) 0.0473(4) Uani d . 1
C C13 0.67729(19) 0.9538(2) 0.21230(19) 0.0481(4) Uani d . 1
C C14 0.5577(2) 0.6932(3) 0.6742(2) 0.0637(6) Uani d . 1
H H14A 0.4944 0.5963 0.6250 0.076 Uiso calc R 1
H H14B 0.5109 0.7601 0.7385 0.076 Uiso calc R 1
C C15 0.6807(2) 0.6835(3) 0.7544(2) 0.0639(6) Uani d . 1
H H15A 0.7396 0.7821 0.8091 0.077 Uiso calc R 1
H H15B 0.7321 0.6250 0.6883 0.077 Uiso calc R 1
C C16 0.6404(2) 0.6133(2) 0.8536(2) 0.0586(5) Uani d . 1
H H16A 0.5839 0.6686 0.9151 0.070 Uiso calc R 1
H H16B 0.5852 0.5131 0.7976 0.070 Uiso calc R 1
C C17 0.7604(2) 0.6083(2) 0.9435(2) 0.0614(5) Uani d . 1
H H17A 0.8162 0.7083 0.9993 0.074 Uiso calc R 1
H H17B 0.8165 0.5518 0.8824 0.074 Uiso calc R 1
C C18 0.7172(2) 0.5393(2) 1.0423(2) 0.0568(5) Uani d . 1
H H18A 0.6573 0.5930 1.0997 0.068 Uiso calc R 1
H H18B 0.6646 0.4380 0.9858 0.068 Uiso calc R 1
C C19 0.8351(2) 0.5386(3) 1.1392(2) 0.0626(5) Uani d . 1
H H19A 0.8958 0.4859 1.0822 0.075 Uiso calc R 1
H H19B 0.8869 0.6399 1.1972 0.075 Uiso calc R 1
C C20 0.7888(2) 0.4673(3) 1.2345(3) 0.0728(6) Uani d . 1
H H20A 0.7197 0.5122 1.2832 0.087 Uiso calc R 1
H H20B 0.7468 0.3629 1.1770 0.087 Uiso calc R 1
C C21 0.9051(3) 0.4832(4) 1.3426(3) 0.1067(11) Uani d . 1
H H21A 0.9768 0.4454 1.2954 0.160 Uiso calc R 1
H H21B 0.8722 0.4283 1.3943 0.160 Uiso calc R 1
H H21C 0.9402 0.5858 1.4069 0.160 Uiso calc R 1

loop_
_atom_site_aniso_label
_atom_site_aniso_U_11
_atom_site_aniso_U_22
_atom_site_aniso_U_33
_atom_site_aniso_U_12
_atom_site_aniso_U_13
_atom_site_aniso_U_23
Cl1 0.0530(3) 0.1123(5) 0.0867(4) 0.0330(3) 0.0035(3) 0.0392(4)
S1 0.0457(3) 0.0673(3) 0.0510(3) 0.0142(2) 0.0081(2) 0.0347(2)
O1 0.0634(9) 0.0836(10) 0.0627(8) 0.0159(7) 0.0187(7) 0.0495(8)
O2 0.0620(11) 0.217(3) 0.1403(17) 0.0127(13) -0.0061(11) 0.1423(19)
C1 0.0480(11) 0.0542(12) 0.0600(12) 0.0154(9) 0.0079(9) 0.0183(10)
C2 0.0449(11) 0.0696(14) 0.0770(14) 0.0111(10) 0.0194(10) 0.0249(12)
C3 0.0633(13) 0.0669(14) 0.0670(13) 0.0125(10) 0.0256(11) 0.0316(11)
C4 0.0575(12) 0.0509(11) 0.0517(11) 0.0125(9) 0.0159(9) 0.0236(9)
C5 0.0499(11) 0.0778(15) 0.0655(13) 0.0094(10) 0.0104(9) 0.0391(12)
C6 0.0555(13) 0.0970(19) 0.0924(17) 0.0070(12) 0.0209(12) 0.0554(15)
C7 0.0803(16) 0.0840(16) 0.0833(16) 0.0160(13) 0.0287(13) 0.0561(14)
C8 0.0729(14) 0.0651(13) 0.0593(12) 0.0221(11) 0.0139(10) 0.0369(11)
C9 0.0543(12) 0.0714(13) 0.0641(12) 0.0163(10) 0.0049(9) 0.0407(11)
C10 0.0457(10) 0.0437(10) 0.0500(10) 0.0132(8) 0.0077(8) 0.0170(8)
C11 0.0472(10) 0.0425(10) 0.0442(9) 0.0107(8) 0.0111(7) 0.0169(8)
C12 0.0503(10) 0.0493(10) 0.0430(9) 0.0107(8) 0.0098(8) 0.0213(8)
C13 0.0551(11) 0.0463(10) 0.0462(10) 0.0142(8) 0.0109(8) 0.0220(8)
C14 0.0747(14) 0.0690(14) 0.0585(12) 0.0129(11) 0.0233(10) 0.0386(11)
C15 0.0705(14) 0.0705(14) 0.0587(12) 0.0107(11) 0.0188(10) 0.0376(11)
C16 0.0677(13) 0.0589(12) 0.0509(11) 0.0075(10) 0.0151(9) 0.0284(10)
C17 0.0637(13) 0.0651(13) 0.0574(12) 0.0085(10) 0.0149(10) 0.0311(11)
C18 0.0607(12) 0.0582(12) 0.0541(11) 0.0098(9) 0.0115(9) 0.0287(10)
C19 0.0600(13) 0.0692(14) 0.0641(12) 0.0149(10) 0.0137(10) 0.0342(11)
C20 0.0673(14) 0.0792(16) 0.0835(16) 0.0088(12) 0.0029(12) 0.0520(14)
C21 0.0834(19) 0.144(3) 0.117(2) 0.0035(18) -0.0082(16) 0.095(2)

loop_
_atom_type_symbol
_atom_type_description
_atom_type_scat_dispersion_real
_atom_type_scat_dispersion_imag
_atom_type_scat_source
C C 0.0033 0.0016 'International Tables Vol C Tables 4.2.6.8 and 6.1.1.4'
H H 0.0000 0.0000 'International Tables Vol C Tables 4.2.6.8 and 6.1.1.4'
O O 0.0106 0.0060 'International Tables Vol C Tables 4.2.6.8 and 6.1.1.4'
S S 0.1246 0.1234 'International Tables Vol C Tables 4.2.6.8 and 6.1.1.4'
Cl Cl 0.1484 0.1585 'International Tables Vol C Tables 4.2.6.8 and 6.1.1.4'

loop_
_geom_angle_atom_site_label_1
_geom_angle_atom_site_label_2
_geom_angle_atom_site_label_3
_geom_angle
C12 S1 C11 103.01(9)
C4 O1 C14 117.76(16)
C2 C1 C10 121.09(19)
C2 C1 Cl1 115.56(16)
C10 C1 Cl1 123.33(16)
C1 C2 C3 121.47(19)
C1 C2 H2 119.3
C3 C2 H2 119.3
C4 C3 C2 119.72(19)
C4 C3 H3 120.1
C2 C3 H3 120.1
O1 C4 C3 125.76(18)
O1 C4 C11 114.58(17)
C3 C4 C11 119.65(19)
C6 C5 C12 119.9(2)
C6 C5 H5 120.0
C12 C5 H5 120.0
C5 C6 C7 120.6(2)
C5 C6 H6 119.7
C7 C6 H6 119.7
C8 C7 C6 120.2(2)
C8 C7 H7 119.9
C6 C7 H7 119.9
C7 C8 C13 120.7(2)
C7 C8 H8 119.6
C13 C8 H8 119.6
O2 C9 C13 118.82(19)
O2 C9 C10 120.95(19)
C13 C9 C10 120.18(16)
C11 C10 C1 116.76(17)
C11 C10 C9 121.52(16)
C1 C10 C9 121.71(17)
C10 C11 C4 121.28(17)
C10 C11 S1 125.80(14)
C4 C11 S1 112.91(14)
C13 C12 C5 120.24(17)
C13 C12 S1 124.41(14)
C5 C12 S1 115.34(14)
C12 C13 C8 118.36(18)
C12 C13 C9 124.06(16)
C8 C13 C9 117.58(17)
O1 C14 C15 107.92(17)
O1 C14 H14A 110.1
C15 C14 H14A 110.1
O1 C14 H14B 110.1
C15 C14 H14B 110.1
H14A C14 H14B 108.4
C14 C15 C16 111.56(18)
C14 C15 H15A 109.3
C16 C15 H15A 109.3
C14 C15 H15B 109.3
C16 C15 H15B 109.3
H15A C15 H15B 108.0
C17 C16 C15 114.04(18)
C17 C16 H16A 108.7
C15 C16 H16A 108.7
C17 C16 H16B 108.7
C15 C16 H16B 108.7
H16A C16 H16B 107.6
C16 C17 C18 112.87(17)
C16 C17 H17A 109.0
C18 C17 H17A 109.0
C16 C17 H17B 109.0
C18 C17 H17B 109.0
H17A C17 H17B 107.8
C19 C18 C17 114.39(17)
C19 C18 H18A 108.7
C17 C18 H18A 108.7
C19 C18 H18B 108.7
C17 C18 H18B 108.7
H18A C18 H18B 107.6
C20 C19 C18 113.09(18)
C20 C19 H19A 109.0
C18 C19 H19A 109.0
C20 C19 H19B 109.0
C18 C19 H19B 109.0
H19A C19 H19B 107.8
C21 C20 C19 112.8(2)
C21 C20 H20A 109.0
C19 C20 H20A 109.0
C21 C20 H20B 109.0
C19 C20 H20B 109.0
H20A C20 H20B 107.8
C20 C21 H21A 109.5
C20 C21 H21B 109.5
H21A C21 H21B 109.5
C20 C21 H21C 109.5
H21A C21 H21C 109.5
H21B C21 H21C 109.5

loop_
_geom_bond_atom_site_label_1
_geom_bond_atom_site_label_2
_geom_bond_distance
Cl1 C1 1.732(2)
S1 C12 1.7363(18)
S1 C11 1.7399(18)
O1 C4 1.360(2)
O1 C14 1.439(2)
O2 C9 1.214(2)
C1 C2 1.368(3)
C1 C10 1.415(3)
C2 C3 1.381(3)
C2 H2 0.9300
C3 C4 1.370(3)
C3 H3 0.9300
C4 C11 1.413(2)
C5 C6 1.369(3)
C5 C12 1.395(3)
C5 H5 0.9300
C6 C7 1.379(3)
C6 H6 0.9300
C7 C8 1.363(3)
C7 H7 0.9300
C8 C13 1.409(3)
C8 H8 0.9300
C9 C13 1.472(3)
C9 C10 1.485(3)
C10 C11 1.403(2)
C12 C13 1.389(2)
C14 C15 1.494(3)
C14 H14A 0.9700
C14 H14B 0.9700
C15 C16 1.526(3)
C15 H15A 0.9700
C15 H15B 0.9700
C16 C17 1.506(3)
C16 H16A 0.9700
C16 H16B 0.9700
C17 C18 1.520(3)
C17 H17A 0.9700
C17 H17B 0.9700
C18 C19 1.514(3)
C18 H18A 0.9700
C18 H18B 0.9700
C19 C20 1.513(3)
C19 H19A 0.9700
C19 H19B 0.9700
C20 C21 1.512(3)
C20 H20A 0.9700
C20 H20B 0.9700
C21 H21A 0.9600
C21 H21B 0.9600
C21 H21C 0.9600

loop_
_geom_hbond_atom_site_label_D
_geom_hbond_atom_site_label_H
_geom_hbond_atom_site_label_A
_geom_hbond_site_symmetry_A
_geom_hbond_distance_DH
_geom_hbond_distance_HA
_geom_hbond_distance_DA
_geom_hbond_angle_DHA
C8 H8 O2 2_675 0.93 2.46 3.360(3) 163

loop_
_cod_related_entry_id
_cod_related_entry_database
_cod_related_entry_code
1 ChemSpider 14247850
